data_7015933
loop_
_publ_author_name
'Calvo, Beatriz'
'Kess, Martin'
'Mac\'ias, Ram\'on'
'Cunchillos, Carmen'
'Lahoz, Fernando J.'
'Kennedy, John D.'
'Oro, Luis A.'

_publ_section_title
;
 Chemistry of 11-vertex rhodathiaboranes: reactions with monodentate
 phosphines.
;
_journal_issue 24
_journal_name_full 'Dalton transactions (Cambridge, England : 2003)'
_journal_page_first 6555
_journal_page_last 6564
_journal_paper_doi 10.1039/c1dt10355e
_journal_volume 40
_journal_year 2011
_chemical_formula_moiety 'C39 H49 B9 P3 Rh S, 0.5 (C6 H14)'
_chemical_formula_sum 'C42 H56 B9 P3 Rh S'
_chemical_formula_weight 886.04
_space_group_IT_number 2
_symmetry_cell_setting triclinic
_symmetry_space_group_name_Hall '-P 1'
_symmetry_space_group_name_H-M 'P -1'
_atom_sites_solution_hydrogens geom
_atom_sites_solution_primary direct
_atom_sites_solution_secondary difmap
_audit_creation_method SHELXL-97
_cell_angle_alpha 75.9350(10)
_cell_angle_beta 82.6070(10)
_cell_angle_gamma 65.0700(10)
_cell_formula_units_Z 2
_cell_length_a 11.4960(10)
_cell_length_b 12.6030(10)
_cell_length_c 17.1240(10)
_cell_measurement_reflns_used 43398
_cell_measurement_temperature 100(2)
_cell_measurement_theta_max 33.304
_cell_measurement_theta_min 1.892
_cell_volume 2181.4(3)
_computing_cell_refinement 'HKL2000 (Z. Otwinowski & W. Minor, 1997)'
_computing_data_collection 'MxCube (ESRF, 2006)'
_computing_data_reduction 'HKL2000 (Z. Otwinowski & W. Minor, 1997)'
_computing_molecular_graphics 'XP program, SHELXTL v6.10,Bruker2000'
_computing_publication_material 'SHELXL-97 (Sheldrick, 1997)'
_computing_structure_refinement 'SHELXL-97 (Sheldrick, 2008)'
_computing_structure_solution 'SHELXS-97 (Sheldrick, 2008)'
_diffrn_ambient_temperature 100(1)
_diffrn_detector 'CCD plate'
_diffrn_detector_area_resol_mean 9.6
_diffrn_detector_type 'ADSC Q210r CCD (binned mode)'
_diffrn_measured_fraction_theta_full 0.935
_diffrn_measured_fraction_theta_max 0.749
_diffrn_measurement_details '1 degree, 1 sec, detector distance 63.50 mm'
_diffrn_measurement_device_type 'Single axis HUBER diffractometer'
_diffrn_measurement_method phi-scans
_diffrn_radiation_monochromator 'Si 111 double crystal'
_diffrn_radiation_probe x-ray
_diffrn_radiation_type synchrotron
_diffrn_radiation_wavelength 0.73780
_diffrn_reflns_av_R_equivalents 0.0412
_diffrn_reflns_av_sigmaI/netI 0.0308
_diffrn_reflns_limit_h_max 16
_diffrn_reflns_limit_h_min -16
_diffrn_reflns_limit_k_max 18
_diffrn_reflns_limit_k_min -17
_diffrn_reflns_limit_l_max 22
_diffrn_reflns_limit_l_min 0
_diffrn_reflns_number 43398
_diffrn_reflns_theta_full 27.50
_diffrn_reflns_theta_max 33.30
_diffrn_reflns_theta_min 1.89
_diffrn_source synchrotron
_diffrn_source_type 'ESRF CRG BM16'
_exptl_absorpt_coefficient_mu 0.577
_exptl_absorpt_correction_T_max 0.9886
_exptl_absorpt_correction_T_min 0.9446
_exptl_absorpt_correction_type multi-scan
_exptl_absorpt_process_details
;
R.H. Blessing, Acta Cryst. (1995) A51, 33-38
;
_exptl_crystal_colour orange
_exptl_crystal_density_diffrn 1.349
_exptl_crystal_density_method 'not measured'
_exptl_crystal_description prism
_exptl_crystal_F_000 918
_exptl_crystal_size_max 0.10
_exptl_crystal_size_mid 0.08
_exptl_crystal_size_min 0.02
_refine_diff_density_max 1.279
_refine_diff_density_min -1.886
_refine_diff_density_rms 0.094
_refine_ls_extinction_coef 0.0382(18)
_refine_ls_extinction_expression Fc^*^=kFc[1+0.001xFc^2^\l^3^/sin(2\q)]^-1/4^
_refine_ls_extinction_method SHELXL
_refine_ls_goodness_of_fit_ref 1.075
_refine_ls_hydrogen_treatment mixed
_refine_ls_matrix_type full
_refine_ls_number_parameters 576
_refine_ls_number_reflns 11291
_refine_ls_number_restraints 0
_refine_ls_restrained_S_all 1.075
_refine_ls_R_factor_all 0.0423
_refine_ls_R_factor_gt 0.0402
_refine_ls_shift/su_max 0.002
_refine_ls_shift/su_mean 0.000
_refine_ls_structure_factor_coef Fsqd
_refine_ls_weighting_details 'calc w=1/[\s^2^(Fo^2^)+(0.0688P)^2^+1.7632P] where P=(Fo^2^+2Fc^2^)/3'
_refine_ls_weighting_scheme calc
_refine_ls_wR_factor_gt 0.1091
_refine_ls_wR_factor_ref 0.1105
_reflns_number_gt 10602
_reflns_number_total 11291
_reflns_threshold_expression >2sigma(I)
_cod_data_source_file c1dt10355e.txt
_cod_data_source_block compound_9
_cod_original_sg_symbol_H-M P-1
_cod_database_code 7015933

loop_
_symmetry_equiv_pos_as_xyz
'x, y, z'
'-x, -y, -z'

loop_
_atom_site_label
_atom_site_type_symbol
_atom_site_fract_x
_atom_site_fract_y
_atom_site_fract_z
_atom_site_U_iso_or_equiv
_atom_site_adp_type
_atom_site_occupancy
_atom_site_symmetry_multiplicity
_atom_site_calc_flag
_atom_site_refinement_flags
_atom_site_disorder_assembly
_atom_site_disorder_group
Rh Rh 0.883377(12) 0.297537(12) 0.705621(8) 0.01380(7) Uani 1 1 d . . .
H1H H 0.850(3) 0.216(3) 0.7818(19) 0.038(8) Uiso 1 1 d . . .
S7 S 0.92971(5) 0.43507(4) 0.59410(3) 0.01992(11) Uani 1 1 d . . .
P1 P 1.07053(5) 0.22497(5) 0.77587(3) 0.02150(11) Uani 1 1 d . A .
P2 P 0.93138(5) 0.14891(4) 0.63432(3) 0.01466(10) Uani 1 1 d . . .
P3 P 0.55293(5) 0.32336(4) 0.70281(3) 0.01575(10) Uani 1 1 d . . .
C1 C 1.1991(2) 0.2641(3) 0.72097(17) 0.0344(5) Uani 1 1 d . . .
H1A H 1.218(3) 0.237(3) 0.676(2) 0.040(9) Uiso 1 1 d . . .
H1B H 1.275(3) 0.233(3) 0.751(2) 0.043(9) Uiso 1 1 d . . .
H1C H 1.166(3) 0.347(3) 0.7101(19) 0.036(8) Uiso 1 1 d . . .
C2 C 1.1469(3) 0.0635(2) 0.81497(17) 0.0389(6) Uani 1 1 d . . .
C3A C 1.1083(7) 0.0060(6) 0.8681(4) 0.0272(13) Uiso 0.422(9) 1 d P A 1
H3A H 1.0303 0.0495 0.8939 0.033 Uiso 0.422(9) 1 calc PR A 1
C4A C 1.1621(8) -0.1169(7) 0.8977(4) 0.0345(15) Uiso 0.422(9) 1 d P A 1
H4A H 1.1230 -0.1545 0.9412 0.041 Uiso 0.422(9) 1 calc PR A 1
C5A C 1.2760(8) -0.1819(7) 0.8604(5) 0.0400(17) Uiso 0.422(9) 1 d P A 1
H5A H 1.3141 -0.2666 0.8767 0.048 Uiso 0.422(9) 1 calc PR A 1
C6A C 1.3349(8) -0.1248(7) 0.7997(5) 0.0420(18) Uiso 0.422(9) 1 d P A 1
H6A H 1.4149 -0.1706 0.7768 0.050 Uiso 0.422(9) 1 calc PR A 1
C7A C 1.2786(7) -0.0016(6) 0.7720(4) 0.0315(14) Uiso 0.422(9) 1 d P A 1
H7A H 1.3166 0.0398 0.7304 0.038 Uiso 0.422(9) 1 calc PR A 1
C3B C 1.0733(5) 0.0173(4) 0.8870(3) 0.0259(9) Uiso 0.578(9) 1 d P A 2
H3B H 0.9995 0.0716 0.9103 0.031 Uiso 0.578(9) 1 calc PR A 2
C4B C 1.1166(6) -0.1049(5) 0.9173(3) 0.0365(11) Uiso 0.578(9) 1 d P A 2
H4B H 1.0724 -0.1359 0.9612 0.044 Uiso 0.578(9) 1 calc PR A 2
C5B C 1.2256(6) -0.1813(5) 0.8824(3) 0.0430(13) Uiso 0.578(9) 1 d P A 2
H5B H 1.2555 -0.2649 0.9037 0.052 Uiso 0.578(9) 1 calc PR A 2
C6B C 1.2923(6) -0.1407(5) 0.8180(4) 0.0432(13) Uiso 0.578(9) 1 d P A 2
H6B H 1.3673 -0.1945 0.7953 0.052 Uiso 0.578(9) 1 calc PR A 2
C7B C 1.2451(6) -0.0171(5) 0.7875(3) 0.0355(11) Uiso 0.578(9) 1 d P A 2
H7B H 1.2898 0.0099 0.7420 0.043 Uiso 0.578(9) 1 calc PR A 2
C8 C 1.0588(2) 0.2754(2) 0.86994(13) 0.0264(4) Uani 1 1 d . . .
C9 C 1.1694(3) 0.2508(3) 0.90855(17) 0.0423(6) Uani 1 1 d . A .
H9 H 1.2513 0.2088 0.8860 0.051 Uiso 1 1 calc R . .
C10 C 1.1599(4) 0.2880(3) 0.98041(19) 0.0514(8) Uani 1 1 d . . .
H10 H 1.2358 0.2714 1.0064 0.062 Uiso 1 1 calc R A .
C11 C 1.0416(4) 0.3487(2) 1.01413(16) 0.0454(8) Uani 1 1 d . A .
H11 H 1.0359 0.3738 1.0630 0.054 Uiso 1 1 calc R . .
C12 C 0.9324(4) 0.3724(3) 0.97658(17) 0.0499(8) Uani 1 1 d . . .
H12 H 0.8506 0.4135 0.9998 0.060 Uiso 1 1 calc R A .
C13 C 0.9409(3) 0.3362(3) 0.90395(16) 0.0404(6) Uani 1 1 d . A .
H13 H 0.8647 0.3538 0.8780 0.049 Uiso 1 1 calc R . .
C14 C 0.8717(2) 0.20780(19) 0.53147(12) 0.0219(4) Uani 1 1 d . . .
H14A H 0.903(3) 0.267(3) 0.5073(17) 0.030(7) Uiso 1 1 d . . .
H14B H 0.909(3) 0.143(3) 0.5004(18) 0.031(7) Uiso 1 1 d . . .
H14C H 0.781(3) 0.240(3) 0.5317(16) 0.024(7) Uiso 1 1 d . . .
C15 C 1.10080(19) 0.06540(18) 0.60868(11) 0.0186(3) Uani 1 1 d . . .
C16 C 1.1629(2) -0.05920(19) 0.62660(12) 0.0224(4) Uani 1 1 d . . .
H16 H 1.1175 -0.1058 0.6545 0.027 Uiso 1 1 calc R . .
C17 C 1.2914(2) -0.1154(2) 0.60359(15) 0.0298(5) Uani 1 1 d . . .
H17 H 1.3337 -0.2003 0.6158 0.036 Uiso 1 1 calc R . .
C18 C 1.3575(2) -0.0473(2) 0.56286(17) 0.0370(6) Uani 1 1 d . . .
H18 H 1.4451 -0.0858 0.5474 0.044 Uiso 1 1 calc R . .
C19 C 1.2967(2) 0.0762(2) 0.54466(16) 0.0346(5) Uani 1 1 d . . .
H19 H 1.3424 0.1224 0.5166 0.042 Uiso 1 1 calc R . .
C20 C 1.1691(2) 0.13231(19) 0.56740(13) 0.0239(4) Uani 1 1 d . . .
H20 H 1.1276 0.2172 0.5548 0.029 Uiso 1 1 calc R . .
C21 C 0.87723(18) 0.02949(17) 0.67524(11) 0.0171(3) Uani 1 1 d . . .
C22 C 0.8319(2) -0.02043(19) 0.62806(13) 0.0241(4) Uani 1 1 d . . .
H22 H 0.8241 0.0106 0.5717 0.029 Uiso 1 1 calc R . .
C23 C 0.7980(2) -0.1156(2) 0.66370(15) 0.0298(5) Uani 1 1 d . . .
H23 H 0.7648 -0.1479 0.6318 0.036 Uiso 1 1 calc R . .
C24 C 0.8128(2) -0.1635(2) 0.74565(15) 0.0288(5) Uani 1 1 d . . .
H24 H 0.7915 -0.2297 0.7695 0.035 Uiso 1 1 calc R . .
C25 C 0.8582(2) -0.11513(19) 0.79259(13) 0.0257(4) Uani 1 1 d . . .
H25 H 0.8687 -0.1483 0.8486 0.031 Uiso 1 1 calc R . .
C26 C 0.8887(2) -0.01782(18) 0.75779(12) 0.0207(4) Uani 1 1 d . . .
H26 H 0.9175 0.0167 0.7906 0.025 Uiso 1 1 calc R . .
C27 C 0.5367(2) 0.2653(2) 0.61994(12) 0.0222(4) Uani 1 1 d . . .
H27A H 0.528(3) 0.325(3) 0.5696(19) 0.037(8) Uiso 1 1 d . . .
H27B H 0.608(3) 0.187(3) 0.6206(16) 0.022(6) Uiso 1 1 d . . .
H27C H 0.460(3) 0.255(3) 0.628(2) 0.044(9) Uiso 1 1 d . . .
C28 C 0.58437(19) 0.20336(18) 0.79110(12) 0.0197(4) Uani 1 1 d . . .
C29 C 0.5470(2) 0.11014(19) 0.79500(14) 0.0249(4) Uani 1 1 d . . .
H29 H 0.5115 0.1056 0.7494 0.030 Uiso 1 1 calc R . .
C30 C 0.5618(2) 0.0241(2) 0.86568(16) 0.0343(5) Uani 1 1 d . . .
H30 H 0.5348 -0.0384 0.8686 0.041 Uiso 1 1 calc R . .
C31 C 0.6153(2) 0.0287(3) 0.93131(15) 0.0384(6) Uani 1 1 d . . .
H31 H 0.6261 -0.0311 0.9792 0.046 Uiso 1 1 calc R . .
C32 C 0.6533(2) 0.1201(3) 0.92800(14) 0.0352(5) Uani 1 1 d . . .
H32 H 0.6903 0.1229 0.9736 0.042 Uiso 1 1 calc R . .
C33 C 0.6375(2) 0.2084(2) 0.85796(13) 0.0265(4) Uani 1 1 d . . .
H33 H 0.6630 0.2716 0.8559 0.032 Uiso 1 1 calc R . .
C34 C 0.39253(18) 0.43030(18) 0.72247(12) 0.0192(4) Uani 1 1 d . . .
C35 C 0.3498(2) 0.4419(2) 0.80048(14) 0.0318(5) Uani 1 1 d . . .
H35 H 0.4038 0.3920 0.8442 0.038 Uiso 1 1 calc R . .
C36 C 0.2286(3) 0.5259(3) 0.81524(17) 0.0440(7) Uani 1 1 d . . .
H36 H 0.1998 0.5332 0.8690 0.053 Uiso 1 1 calc R . .
C37 C 0.1495(2) 0.5990(3) 0.75215(17) 0.0382(6) Uani 1 1 d . . .
H37 H 0.0666 0.6568 0.7624 0.046 Uiso 1 1 calc R . .
C38 C 0.1912(2) 0.5877(3) 0.67452(16) 0.0369(6) Uani 1 1 d . . .
H38 H 0.1364 0.6372 0.6311 0.044 Uiso 1 1 calc R . .
C39 C 0.3127(2) 0.5045(2) 0.65904(14) 0.0291(5) Uani 1 1 d . . .
H39 H 0.3413 0.4982 0.6051 0.035 Uiso 1 1 calc R . .
B1 B 0.7154(3) 0.6017(2) 0.69164(19) 0.0313(6) Uani 1 1 d . . .
H1D H 0.696(3) 0.669(3) 0.726(2) 0.049(9) Uiso 1 1 d . . .
B2 B 0.8215(2) 0.5996(2) 0.60733(19) 0.0298(5) Uani 1 1 d . . .
H2D H 0.867(3) 0.660(3) 0.5909(19) 0.041(9) Uiso 1 1 d . . .
B3 B 0.8680(2) 0.4809(2) 0.70453(15) 0.0232(4) Uani 1 1 d . . .
H3D H 0.943(3) 0.485(3) 0.7383(18) 0.032(8) Uiso 1 1 d . . .
B4 B 0.7259(2) 0.4555(2) 0.74350(15) 0.0214(4) Uani 1 1 d . . .
H4D H 0.700(3) 0.448(3) 0.8058(16) 0.024(7) Uiso 1 1 d . . .
B5 B 0.5995(2) 0.5519(2) 0.67448(18) 0.0275(5) Uani 1 1 d . . .
H5D H 0.505(3) 0.590(3) 0.6986(17) 0.027(7) Uiso 1 1 d . . .
B6 B 0.6606(3) 0.6320(2) 0.5927(2) 0.0338(6) Uani 1 1 d . . .
H6D H 0.599(3) 0.716(3) 0.557(2) 0.043(9) Uiso 1 1 d . . .
B9 B 0.6772(2) 0.39487(19) 0.67710(13) 0.0176(4) Uani 1 1 d . . .
H910 H 0.714(3) 0.397(3) 0.6039(16) 0.026(7) Uiso 1 1 d . . .
B10 B 0.6369(2) 0.5076(2) 0.57981(16) 0.0257(5) Uani 1 1 d . . .
H10D H 0.558(3) 0.521(3) 0.5448(18) 0.034(8) Uiso 1 1 d . . .
B11 B 0.7749(2) 0.5367(2) 0.53561(16) 0.0278(5) Uani 1 1 d . . .
H11D H 0.794(3) 0.560(3) 0.4705(19) 0.036(8) Uiso 1 1 d . . .
C91 C 0.5366(9) 0.5278(14) 0.9595(6) 0.034(3) Uiso 0.34(3) 1 d P . .
C92 C 0.5493(5) 0.4822(9) 0.9742(4) 0.0658(16) Uiso 0.99(3) 1 d P . .
C93 C 0.5737(5) 0.6195(5) 0.9666(3) 0.0661(17) Uiso 0.872(15) 1 d P . .
C94 C 0.6339(6) 0.6654(6) 0.8928(3) 0.0400(18) Uiso 0.494(12) 1 d P . .
C95 C 0.5503(4) 0.7061(4) 0.9660(3) 0.0309(14) Uiso 0.544(12) 1 d P . .

loop_
_atom_site_aniso_label
_atom_site_aniso_U_11
_atom_site_aniso_U_22
_atom_site_aniso_U_33
_atom_site_aniso_U_23
_atom_site_aniso_U_13
_atom_site_aniso_U_12
Rh 0.01178(9) 0.00851(9) 0.01994(9) -0.00235(5) 0.00194(5) -0.00402(7)
S7 0.0142(2) 0.0121(2) 0.0293(2) 0.00161(16) 0.00280(16) -0.0055(2)
P1 0.0198(2) 0.0152(3) 0.0286(3) -0.00376(18) -0.00495(19) -0.0056(2)
P2 0.0144(2) 0.0095(2) 0.0177(2) -0.00183(15) 0.00250(15) -0.0039(2)
P3 0.0122(2) 0.0119(2) 0.0212(2) -0.00014(16) 0.00145(15) -0.0053(2)
C1 0.0173(10) 0.0457(17) 0.0437(14) -0.0152(11) 0.0011(9) -0.0136(12)
C2 0.0456(15) 0.0167(12) 0.0487(14) -0.0043(9) -0.0313(12) -0.0001(12)
C8 0.0376(12) 0.0190(10) 0.0259(9) 0.0001(7) -0.0087(8) -0.0150(10)
C9 0.0461(16) 0.0449(17) 0.0419(14) -0.0074(11) -0.0160(11) -0.0210(14)
C10 0.073(2) 0.0493(19) 0.0431(15) -0.0012(13) -0.0274(15) -0.0335(19)
C11 0.088(2) 0.0245(13) 0.0291(12) 0.0006(9) -0.0177(13) -0.0265(16)
C12 0.067(2) 0.0456(18) 0.0336(13) -0.0181(12) -0.0064(13) -0.0128(17)
C13 0.0477(16) 0.0449(17) 0.0305(12) -0.0157(11) -0.0054(10) -0.0150(14)
C14 0.0241(10) 0.0190(10) 0.0195(8) -0.0015(7) -0.0004(7) -0.0073(9)
C15 0.0160(8) 0.0151(10) 0.0208(8) -0.0045(6) 0.0053(6) -0.0037(8)
C16 0.0218(9) 0.0147(10) 0.0266(9) -0.0040(7) 0.0042(7) -0.0051(9)
C17 0.0239(11) 0.0162(11) 0.0390(12) -0.0058(8) 0.0052(9) 0.0002(10)
C18 0.0196(10) 0.0260(14) 0.0520(15) -0.0076(10) 0.0134(9) -0.0010(11)
C19 0.0229(11) 0.0253(13) 0.0467(13) -0.0047(10) 0.0166(9) -0.0077(11)
C20 0.0193(9) 0.0148(10) 0.0309(10) -0.0029(7) 0.0081(7) -0.0042(9)
C21 0.0158(8) 0.0098(9) 0.0239(8) -0.0045(6) 0.0042(6) -0.0043(8)
C22 0.0288(11) 0.0171(10) 0.0285(10) -0.0076(7) 0.0027(8) -0.0108(10)
C23 0.0330(12) 0.0199(11) 0.0427(12) -0.0098(9) 0.0017(9) -0.0156(11)
C24 0.0260(11) 0.0153(10) 0.0452(12) -0.0040(8) 0.0056(9) -0.0115(10)
C25 0.0253(10) 0.0160(10) 0.0308(10) 0.0018(7) 0.0038(8) -0.0086(9)
C26 0.0215(9) 0.0134(9) 0.0250(9) -0.0013(7) 0.0019(7) -0.0073(9)
C27 0.0209(9) 0.0212(11) 0.0254(9) -0.0044(7) 0.0014(7) -0.0103(9)
C28 0.0132(8) 0.0153(10) 0.0249(9) 0.0011(7) 0.0021(6) -0.0040(8)
C29 0.0181(9) 0.0162(10) 0.0355(11) 0.0024(7) 0.0013(7) -0.0071(9)
C30 0.0285(12) 0.0195(12) 0.0451(13) 0.0077(9) 0.0046(9) -0.0096(11)
C31 0.0291(12) 0.0324(14) 0.0335(12) 0.0137(9) 0.0029(9) -0.0055(12)
C32 0.0295(12) 0.0411(15) 0.0250(10) 0.0055(9) -0.0018(8) -0.0113(12)
C33 0.0229(10) 0.0284(12) 0.0249(9) -0.0004(8) 0.0006(7) -0.0106(10)
C34 0.0136(8) 0.0138(9) 0.0278(9) -0.0019(7) 0.0017(7) -0.0051(8)
C35 0.0242(10) 0.0322(14) 0.0296(11) -0.0112(9) -0.0009(8) 0.0000(11)
C36 0.0328(13) 0.0464(18) 0.0385(13) -0.0211(12) 0.0052(10) 0.0023(14)
C37 0.0213(11) 0.0291(14) 0.0497(15) -0.0091(11) 0.0052(10) 0.0024(11)
C38 0.0202(10) 0.0335(15) 0.0389(13) 0.0050(10) 0.0008(9) -0.0011(11)
C39 0.0167(9) 0.0294(13) 0.0281(10) 0.0033(8) 0.0012(7) -0.0024(10)
B1 0.0217(12) 0.0135(12) 0.0591(17) -0.0124(10) 0.0096(11) -0.0082(11)
B2 0.0189(11) 0.0103(11) 0.0553(16) 0.0006(9) 0.0034(10) -0.0065(10)
B3 0.0187(10) 0.0153(11) 0.0368(12) -0.0080(8) 0.0038(8) -0.0080(10)
B4 0.0176(10) 0.0137(11) 0.0342(11) -0.0105(8) 0.0074(8) -0.0068(9)
B5 0.0167(10) 0.0102(11) 0.0501(15) -0.0034(9) 0.0045(9) -0.0035(10)
B6 0.0170(11) 0.0103(12) 0.0632(18) 0.0062(10) 0.0008(11) -0.0031(11)
B9 0.0149(9) 0.0118(10) 0.0245(9) -0.0012(7) 0.0037(7) -0.0066(9)
B10 0.0173(10) 0.0165(12) 0.0351(12) 0.0092(8) -0.0041(8) -0.0061(10)
B11 0.0191(11) 0.0188(12) 0.0370(12) 0.0110(9) -0.0036(9) -0.0080(11)

loop_
_atom_type_symbol
_atom_type_description
_atom_type_scat_dispersion_real
_atom_type_scat_dispersion_imag
_atom_type_scat_source
C C 0.0035 0.0018 'International Tables Vol C Tables 4.2.6.8 and 6.1.1.4'
H H 0.0000 0.0000 'International Tables Vol C Tables 4.2.6.8 and 6.1.1.4'
B B 0.0017 0.0007 'International Tables Vol C Tables 4.2.6.8 and 6.1.1.4'
P P 0.1093 0.1021 'International Tables Vol C Tables 4.2.6.8 and 6.1.1.4'
Rh Rh -0.9982 0.9844 'International Tables Vol C Tables 4.2.6.8 and 6.1.1.4'
S S 0.1327 0.1336 'International Tables Vol C Tables 4.2.6.8 and 6.1.1.4'

loop_
_geom_angle_atom_site_label_1
_geom_angle_atom_site_label_2
_geom_angle_atom_site_label_3
_geom_angle
_geom_angle_site_symmetry_1
_geom_angle_site_symmetry_3
_geom_angle_publ_flag
B9 Rh B4 47.01(8) . . ?
B9 Rh B3 83.07(8) . . ?
B4 Rh B3 47.83(8) . . ?
B9 Rh P2 97.34(6) . . ?
B4 Rh P2 144.25(6) . . ?
B3 Rh P2 147.57(6) . . ?
B9 Rh P1 159.43(6) . . ?
B4 Rh P1 113.93(6) . . ?
B3 Rh P1 86.74(7) . . ?
P2 Rh P1 100.810(19) . . ?
B9 Rh S7 88.79(5) . . ?
B4 Rh S7 87.75(6) . . ?
B3 Rh S7 52.42(6) . . ?
P2 Rh S7 95.149(18) . . ?
P1 Rh S7 99.077(19) . . ?
B11 S7 B2 56.65(13) . . ?
B11 S7 B3 98.70(12) . . ?
B2 S7 B3 56.41(11) . . ?
B11 S7 Rh 109.06(7) . . ?
B2 S7 Rh 108.49(8) . . ?
B3 S7 Rh 59.33(6) . . ?
C1 P1 C2 104.81(15) . . ?
C1 P1 C8 101.36(11) . . ?
C2 P1 C8 98.62(11) . . ?
C1 P1 Rh 115.06(9) . . ?
C2 P1 Rh 117.35(8) . . ?
C8 P1 Rh 117.13(8) . . ?
C21 P2 C14 104.45(9) . . ?
C21 P2 C15 102.15(9) . . ?
C14 P2 C15 97.88(9) . . ?
C21 P2 Rh 118.89(6) . . ?
C14 P2 Rh 112.97(7) . . ?
C15 P2 Rh 117.66(7) . . ?
C28 P3 C27 106.84(10) . . ?
C28 P3 C34 103.86(9) . . ?
C27 P3 C34 105.07(10) . . ?
C28 P3 B9 115.89(10) . . ?
C27 P3 B9 111.62(9) . . ?
C34 P3 B9 112.68(9) . . ?
C7B C2 C3B 115.9(4) . . ?
C3A C2 C7A 118.6(5) . . ?
C3A C2 P1 127.1(4) . . ?
C7B C2 P1 129.9(4) . . ?
C3B C2 P1 113.9(3) . . ?
C7A C2 P1 114.3(3) . . ?
C2 C3A C4A 128.5(7) . . ?
C5A C4A C3A 116.5(7) . . ?
C6A C5A C4A 120.9(7) . . ?
C5A C6A C7A 120.9(7) . . ?
C6A C7A C2 114.5(6) . . ?
C4B C3B C2 118.8(4) . . ?
C3B C4B C5B 118.9(5) . . ?
C6B C5B C4B 122.7(6) . . ?
C5B C6B C7B 117.3(5) . . ?
C2 C7B C6B 126.4(5) . . ?
C13 C8 C9 118.9(2) . . ?
C13 C8 P1 120.86(18) . . ?
C9 C8 P1 120.2(2) . . ?
C8 C9 C10 120.0(3) . . ?
C11 C10 C9 120.7(3) . . ?
C12 C11 C10 119.5(3) . . ?
C11 C12 C13 120.2(3) . . ?
C8 C13 C12 120.7(3) . . ?
C16 C15 C20 119.08(18) . . ?
C16 C15 P2 123.88(15) . . ?
C20 C15 P2 117.02(15) . . ?
C17 C16 C15 120.08(19) . . ?
C18 C17 C16 119.9(2) . . ?
C19 C18 C17 120.4(2) . . ?
C18 C19 C20 119.9(2) . . ?
C19 C20 C15 120.7(2) . . ?
C26 C21 C22 119.09(17) . . ?
C26 C21 P2 117.20(14) . . ?
C22 C21 P2 123.62(15) . . ?
C23 C22 C21 120.0(2) . . ?
C24 C23 C22 120.2(2) . . ?
C25 C24 C23 120.08(19) . . ?
C24 C25 C26 120.0(2) . . ?
C25 C26 C21 120.58(19) . . ?
C33 C28 C29 119.56(19) . . ?
C33 C28 P3 119.80(16) . . ?
C29 C28 P3 120.46(16) . . ?
C30 C29 C28 119.8(2) . . ?
C31 C30 C29 120.4(2) . . ?
C30 C31 C32 120.2(2) . . ?
C31 C32 C33 120.2(2) . . ?
C28 C33 C32 119.7(2) . . ?
C35 C34 C39 119.2(2) . . ?
C35 C34 P3 120.42(17) . . ?
C39 C34 P3 120.39(16) . . ?
C34 C35 C36 120.4(2) . . ?
C37 C36 C35 120.3(2) . . ?
C38 C37 C36 119.6(2) . . ?
C37 C38 C39 120.5(2) . . ?
C38 C39 C34 120.0(2) . . ?
B2 B1 B3 65.36(15) . . ?
B2 B1 B5 109.9(2) . . ?
B3 B1 B5 110.23(17) . . ?
B2 B1 B6 59.39(16) . . ?
B3 B1 B6 110.97(19) . . ?
B5 B1 B6 59.68(15) . . ?
B2 B1 B4 113.70(17) . . ?
B3 B1 B4 60.90(14) . . ?
B5 B1 B4 60.46(14) . . ?
B6 B1 B4 108.79(17) . . ?
B6 B2 B1 60.79(17) . . ?
B6 B2 B11 57.70(16) . . ?
B1 B2 B11 106.60(17) . . ?
B6 B2 B3 105.88(16) . . ?
B1 B2 B3 57.45(15) . . ?
B11 B2 B3 107.47(15) . . ?
B6 B2 S7 109.30(16) . . ?
B1 B2 S7 111.65(15) . . ?
B11 B2 S7 60.59(12) . . ?
B3 B2 S7 64.25(11) . . ?
B1 B3 B4 60.42(13) . . ?
B1 B3 B2 57.19(15) . . ?
B4 B3 B2 106.80(17) . . ?
B1 B3 S7 107.32(17) . . ?
B4 B3 S7 112.38(14) . . ?
B2 B3 S7 59.34(11) . . ?
B1 B3 Rh 118.47(14) . . ?
B4 B3 Rh 65.68(10) . . ?
B2 B3 Rh 118.65(14) . . ?
S7 B3 Rh 68.25(7) . . ?
B9 B4 B5 60.02(14) . . ?
B9 B4 B1 108.06(18) . . ?
B5 B4 B1 59.07(14) . . ?
B9 B4 B3 111.21(16) . . ?
B5 B4 B3 107.30(17) . . ?
B1 B4 B3 58.68(13) . . ?
B9 B4 Rh 66.30(10) . . ?
B5 B4 Rh 118.48(14) . . ?
B1 B4 Rh 117.70(13) . . ?
B3 B4 Rh 66.49(10) . . ?
B6 B5 B1 60.32(16) . . ?
B6 B5 B10 59.66(16) . . ?
B1 B5 B10 108.46(17) . . ?
B6 B5 B9 110.60(18) . . ?
B1 B5 B9 108.53(17) . . ?
B10 B5 B9 63.20(14) . . ?
B6 B5 B4 109.32(17) . . ?
B1 B5 B4 60.48(15) . . ?
B10 B5 B4 109.92(17) . . ?
B9 B5 B4 59.20(13) . . ?
B11 B6 B2 63.88(16) . . ?
B11 B6 B10 62.00(16) . . ?
B2 B6 B10 113.31(19) . . ?
B11 B6 B5 111.42(18) . . ?
B2 B6 B5 110.6(2) . . ?
B10 B6 B5 60.59(14) . . ?
B11 B6 B1 110.71(19) . . ?
B2 B6 B1 59.82(16) . . ?
B10 B6 B1 108.94(17) . . ?
B5 B6 B1 60.00(16) . . ?
B4 B9 B5 60.78(14) . . ?
B4 B9 B10 107.31(15) . . ?
B5 B9 B10 58.33(14) . . ?
B4 B9 P3 125.65(13) . . ?
B5 B9 P3 110.24(13) . . ?
B10 B9 P3 109.87(13) . . ?
B4 B9 Rh 66.69(10) . . ?
B5 B9 Rh 119.45(13) . . ?
B10 B9 Rh 116.72(12) . . ?
P3 B9 Rh 124.17(11) . . ?
B6 B10 B5 59.75(16) . . ?
B6 B10 B11 58.31(15) . . ?
B5 B10 B11 107.74(18) . . ?
B6 B10 B9 106.88(18) . . ?
B5 B10 B9 58.47(13) . . ?
B11 B10 B9 111.17(16) . . ?
B6 B11 B10 59.69(15) . . ?
B6 B11 B2 58.42(16) . . ?
B10 B11 B2 107.13(19) . . ?
B6 B11 S7 111.73(18) . . ?
B10 B11 S7 113.12(14) . . ?
B2 B11 S7 62.76(12) . . ?
C92 C91 C92 69.3(15) . 2_667 ?
C92 C91 C93 134.8(15) . . ?
C92 C91 C93 106.4(8) 2_667 . ?
C92 C91 C91 52.2(12) . 2_667 ?
C93 C91 C91 117.4(8) . 2_667 ?
C91 C92 C92 88.8(15) . 2_667 ?
C91 C92 C91 110.7(15) . 2_667 ?
C92 C92 C93 90.6(8) 2_667 . ?
C91 C92 C93 108.7(8) 2_667 . ?
C95 C93 C91 149.6(8) . . ?
C95 C93 C94 73.6(5) . . ?
C91 C93 C94 114.0(6) . . ?
C95 C93 C92 157.9(6) . . ?
C94 C93 C92 119.3(4) . . ?
C93 C95 C94 67.3(4) . . ?

loop_
_geom_bond_atom_site_label_1
_geom_bond_atom_site_label_2
_geom_bond_distance
_geom_bond_site_symmetry_2
_geom_bond_publ_flag
Rh B9 2.218(2) . ?
Rh B4 2.224(2) . ?
Rh B3 2.238(2) . ?
Rh P2 2.3175(5) . ?
Rh P1 2.3206(6) . ?
Rh S7 2.4172(5) . ?
S7 B11 1.930(3) . ?
S7 B2 1.970(3) . ?
S7 B3 2.062(2) . ?
P1 C1 1.828(3) . ?
P1 C2 1.828(3) . ?
P1 C8 1.840(2) . ?
P2 C21 1.8189(18) . ?
P2 C14 1.836(2) . ?
P2 C15 1.836(2) . ?
P3 C28 1.809(2) . ?
P3 C27 1.809(2) . ?
P3 C34 1.815(2) . ?
P3 B9 1.943(2) . ?
C2 C3A 1.181(8) . ?
C2 C7B 1.287(6) . ?
C2 C3B 1.542(6) . ?
C2 C7A 1.571(8) . ?
C3A C4A 1.389(10) . ?
C4A C5A 1.388(11) . ?
C5A C6A 1.387(10) . ?
C6A C7A 1.388(10) . ?
C3B C4B 1.386(7) . ?
C4B C5B 1.387(8) . ?
C5B C6B 1.380(8) . ?
C6B C7B 1.400(8) . ?
C8 C13 1.379(4) . ?
C8 C9 1.391(3) . ?
C9 C10 1.396(4) . ?
C10 C11 1.380(5) . ?
C11 C12 1.370(5) . ?
C12 C13 1.404(3) . ?
C15 C16 1.395(3) . ?
C15 C20 1.398(3) . ?
C16 C17 1.395(3) . ?
C17 C18 1.386(3) . ?
C18 C19 1.382(4) . ?
C19 C20 1.384(3) . ?
C21 C26 1.394(3) . ?
C21 C22 1.397(3) . ?
C22 C23 1.393(3) . ?
C23 C24 1.388(3) . ?
C24 C25 1.381(3) . ?
C25 C26 1.391(3) . ?
C28 C33 1.391(3) . ?
C28 C29 1.396(3) . ?
C29 C30 1.389(3) . ?
C30 C31 1.373(4) . ?
C31 C32 1.381(4) . ?
C32 C33 1.395(3) . ?
C34 C35 1.383(3) . ?
C34 C39 1.391(3) . ?
C35 C36 1.387(3) . ?
C36 C37 1.380(4) . ?
C37 C38 1.374(4) . ?
C38 C39 1.388(3) . ?
B1 B2 1.764(4) . ?
B1 B3 1.769(4) . ?
B1 B5 1.775(4) . ?
B1 B6 1.781(5) . ?
B1 B4 1.801(3) . ?
B2 B6 1.756(4) . ?
B2 B11 1.851(4) . ?
B2 B3 1.907(4) . ?
B3 B4 1.809(3) . ?
B4 B9 1.772(3) . ?
B4 B5 1.800(4) . ?
B5 B6 1.769(4) . ?
B5 B10 1.784(4) . ?
B5 B9 1.787(3) . ?
B6 B11 1.742(4) . ?
B6 B10 1.768(4) . ?
B9 B10 1.871(3) . ?
B10 B11 1.808(3) . ?
C91 C92 0.532(10) . ?
C91 C92 1.424(11) 2_667 ?
C91 C93 1.424(13) . ?
C91 C91 1.69(2) 2_667 ?
C92 C92 1.333(10) 2_667 ?
C92 C91 1.424(11) 2_667 ?
C92 C93 1.838(10) . ?
C93 C95 1.005(7) . ?
C93 C94 1.473(7) . ?
C94 C95 1.532(7) . ?
